data_7244433
loop_
_publ_author_name
'Chen, Catherine'
'Sommer, Charlotte'
'Thisgaard, Helge'
'McKee, Vickie'
'McKenzie, Christine J.'

_publ_section_title
;
 Facile transmetallation of [SbIII(DOTA)]&#x2212; renders it unsuitable
 for medical applications
;
_journal_issue 10
_journal_name_full 'RSC Advances'
_journal_page_first 5772
_journal_page_last 5781
_journal_paper_doi 10.1039/D2RA00642A
_journal_volume 12
_journal_year 2022
_chemical_formula_moiety 'C16 H24 Bi N4 O8, C16 H40 Bi N4 Na2 O16'
_chemical_formula_sum 'C32 H64 Bi2 N8 Na2 O24'
_chemical_formula_weight 1408.85
_space_group_crystal_system monoclinic
_space_group_IT_number 13
_space_group_name_Hall '-P 2yc'
_space_group_name_H-M_alt 'P 1 2/c 1'
_atom_sites_solution_hydrogens mixed
_atom_sites_solution_primary dual
_atom_sites_solution_secondary difmap
_audit_creation_date 2021-09-24
_audit_creation_method
;
Olex2 1.3
(compiled 2020.11.12 svn.r5f609507 for OlexSys, GUI svn.r6272)
;
_audit_update_record
;
2021-12-14 deposited with the CCDC.	2022-02-07 downloaded from the CCDC.
;
_cell_angle_alpha 90
_cell_angle_beta 101.6200(10)
_cell_angle_gamma 90
_cell_formula_units_Z 2
_cell_length_a 17.1003(2)
_cell_length_b 6.55970(10)
_cell_length_c 19.8702(3)
_cell_measurement_reflns_used 42051
_cell_measurement_temperature 100.01(10)
_cell_measurement_theta_max 30.3280
_cell_measurement_theta_min 3.2540
_cell_volume 2183.22(5)
_computing_cell_refinement 'CrysAlisPro 1.171.40.81a (Rigaku OD, 2020)'
_computing_data_collection 'CrysAlisPro 1.171.40.81a (Rigaku OD, 2020)'
_computing_data_reduction 'CrysAlisPro 1.171.40.81a (Rigaku OD, 2020)'
_computing_molecular_graphics 'Mercury (Macrae at al., 2008)'
_computing_publication_material 'Olex2 (Dolomanov et al. 2009), PublCIF (Westrip, 2010)'
_computing_structure_refinement 'SHELXL-2018/3 (Sheldrick, 2015a)'
_computing_structure_solution 'SHELXT (Sheldrick 2015)'
_diffrn_ambient_environment N~2~
_diffrn_ambient_temperature 100.01(10)
_diffrn_detector 'CCD plate'
_diffrn_detector_area_resol_mean 5.2923
_diffrn_detector_type AtlasS2
_diffrn_measured_fraction_theta_full 0.999
_diffrn_measured_fraction_theta_max 0.945
_diffrn_measurement_details
;
List of Runs (angles in degrees, time in seconds):

  # Type    Start    End  Width  t~exp~   \w     \q     \k     \f   Frames
#--------------------------------------------------------------------------
  1  \w    -65.00  23.00   1.00    2.58    --    2.84 -52.00 -72.65   88
  2  \w    -24.00  68.00   1.00    2.58    --   -3.94  20.00 -44.78   92
  3  \w    -28.00  64.00   1.00    2.58    --   -3.94  65.00 158.59   92
  4  \w    -25.00  69.00   1.00    2.58    --   -3.94  19.00 120.00   94
  5  \w    -25.00  69.00   1.00    2.58    --   -3.94  19.00   0.00   94
  6  \w    -20.00  62.00   1.00    2.58    --   -3.94  38.00 120.00   82
  7  \w    -25.00  69.00   1.00    2.58    --   -3.94  19.00  60.00   94
  8  \w    -25.00  69.00   1.00    2.58    --   -3.94  19.00-150.00   94
  9  \w    -22.00  63.00   1.00    2.58    --   -3.94  44.00-118.25   85
 10  \w    -24.00  38.00   1.00    2.58    --    2.84 -99.00  90.00   62
 11  \w    -65.00  23.00   1.00    2.58    --    2.84 -52.00  14.90   88
 12  \w    -25.00  69.00   1.00    2.58    --   -3.94  19.00-120.00   94
 13  \w    -20.00  13.00   1.00    2.58    --   -3.94  38.00 150.00   33
;
_diffrn_measurement_device 'four-circle diffractometer'
_diffrn_measurement_device_type 'XtaLAB Synergy, Dualflex, AtlasS2'
_diffrn_measurement_method '\w scans'
_diffrn_orient_matrix_type 'CrysAlisPro convention (1999,Acta A55,543-557)'
_diffrn_orient_matrix_UB_11 0.0049879000
_diffrn_orient_matrix_UB_12 -0.0850445000
_diffrn_orient_matrix_UB_13 -0.0207875000
_diffrn_orient_matrix_UB_21 0.0419241000
_diffrn_orient_matrix_UB_22 0.0151789000
_diffrn_orient_matrix_UB_23 0.0076250000
_diffrn_orient_matrix_UB_31 0.0032693000
_diffrn_orient_matrix_UB_32 -0.0650339000
_diffrn_orient_matrix_UB_33 0.0289448000
_diffrn_radiation_monochromator mirror
_diffrn_radiation_probe x-ray
_diffrn_radiation_type 'Mo K\a'
_diffrn_radiation_wavelength 0.71073
_diffrn_reflns_av_R_equivalents 0.0354
_diffrn_reflns_av_unetI/netI 0.0163
_diffrn_reflns_Laue_measured_fraction_full 0.999
_diffrn_reflns_Laue_measured_fraction_max 0.945
_diffrn_reflns_limit_h_max 24
_diffrn_reflns_limit_h_min -22
_diffrn_reflns_limit_k_max 9
_diffrn_reflns_limit_k_min -9
_diffrn_reflns_limit_l_max 28
_diffrn_reflns_limit_l_min -27
_diffrn_reflns_number 93107
_diffrn_reflns_point_group_measured_fraction_full 0.999
_diffrn_reflns_point_group_measured_fraction_max 0.945
_diffrn_reflns_theta_full 25.242
_diffrn_reflns_theta_max 30.594
_diffrn_reflns_theta_min 2.624
_diffrn_source 'micro-focus sealed X-ray tube'
_diffrn_source_type 'PhotonJet (Mo) X-ray Source'
_exptl_absorpt_coefficient_mu 8.169
_exptl_absorpt_correction_T_max 0.911
_exptl_absorpt_correction_T_min 0.264
_exptl_absorpt_correction_type gaussian
_exptl_absorpt_process_details
;
CrysAlisPro 1.171.40.81a (Rigaku Oxford Diffraction, 2020)
Numerical absorption correction based on gaussian integration over
a multifaceted crystal model
Empirical absorption correction using spherical harmonics,
implemented in SCALE3 ABSPACK scaling algorithm.
;
_exptl_crystal_colour colourless
_exptl_crystal_colour_primary colourless
_exptl_crystal_density_diffrn 2.143
_exptl_crystal_description block
_exptl_crystal_F_000 1384
_exptl_crystal_recrystallization_method 'Re-crystallisation from solvent: Water/Ethanol'
_exptl_crystal_size_max 0.218
_exptl_crystal_size_mid 0.148
_exptl_crystal_size_min 0.039
_refine_diff_density_max 0.592
_refine_diff_density_min -0.598
_refine_diff_density_rms 0.091
_refine_ls_extinction_coef 0.00032(3)
_refine_ls_extinction_expression Fc^*^=kFc[1+0.001xFc^2^\l^3^/sin(2\q)]^-1/4^
_refine_ls_extinction_method 'SHELXL-2018/3 (Sheldrick 2018)'
_refine_ls_goodness_of_fit_ref 1.065
_refine_ls_hydrogen_treatment mixed
_refine_ls_matrix_type full
_refine_ls_number_parameters 333
_refine_ls_number_reflns 6353
_refine_ls_number_restraints 14
_refine_ls_restrained_S_all 1.073
_refine_ls_R_factor_all 0.0169
_refine_ls_R_factor_gt 0.0139
_refine_ls_shift/su_max 0.004
_refine_ls_shift/su_mean 0.000
_refine_ls_structure_factor_coef Fsqd
_refine_ls_weighting_details 'w=1/[\s^2^(Fo^2^)+(0.0099P)^2^+1.5973P] where P=(Fo^2^+2Fc^2^)/3'
_refine_ls_weighting_scheme calc
_refine_ls_wR_factor_gt 0.0272
_refine_ls_wR_factor_ref 0.0280
_reflns_Friedel_coverage 0.000
_reflns_number_gt 5865
_reflns_number_total 6353
_reflns_threshold_expression 'I > 2\s(I)'
_cod_data_source_file d2ra00642a2.cif
_cod_data_source_block NaBidota
_cod_database_code 7244433
_shelx_shelxl_version_number 2018/3
_chemical_oxdiff_formula 'Bi Na C16 H32 N4 O12'
_shelx_space_group_comment
;
The symmetry employed for this shelxl refinement is uniquely defined
by the following loop, which should always be used as a source of
symmetry information in preference to the above space-group names.
They are only intended as comments.
;
_reflns_odcompleteness_completeness 99.84
_reflns_odcompleteness_iscentric 1
_reflns_odcompleteness_theta 26.32
_olex2_refinement_description
;
1. Fixed Uiso
 At 1.2 times of:
  All C(H,H) groups
 At 1.5 times of:
  All O(H,H) groups
2. Restrained distances
 O9-H9C = O9-H9D = O10-H10C = O10-H10D = O11-H11C = O11-H11D
 0.83 with sigma of 0.02
 O12-H12A = O12-H12B
 0.83 with sigma of 0.02
 H9C-H9D = H10C-H10D = H11C-H11D = H12A-H12B
 1.35 with sigma of 0.02
 Na1-H11D = Na1-H11C
 -3.1 with sigma of 0.04
3.a Secondary CH2 refined with riding coordinates:
 C1(H1A,H1B), C2(H2A,H2B), C3(H3A,H3B), C5(H5A,H5B), C6(H6A,H6B), C7(H7A,H7B),
 C9(H9A,H9B), C10(H10A,H10B), C11(H11A,H11B), C13(H13A,H13B), C14(H14A,H14B),
 C15(H15A,H15B)
;
_olex2_submission_special_instructions 'No special instructions were received'
_oxdiff_exptl_absorpt_empirical_details
;
Empirical correction (ABSPACK) includes:
- Absorption correction using spherical harmonics
- Frame scaling
;
_oxdiff_exptl_absorpt_empirical_full_max 1.197
_oxdiff_exptl_absorpt_empirical_full_min 0.856

loop_
_space_group_symop_operation_xyz
'x, y, z'
'-x, y, -z+1/2'
'-x, -y, -z'
'x, -y, z-1/2'

loop_
_atom_site_label
_atom_site_type_symbol
_atom_site_fract_x
_atom_site_fract_y
_atom_site_fract_z
_atom_site_U_iso_or_equiv
_atom_site_adp_type
_atom_site_occupancy
_atom_site_site_symmetry_order
_atom_site_calc_flag
_atom_site_refinement_flags_posn
_atom_site_refinement_flags_adp
_atom_site_refinement_flags_occupancy
_atom_site_disorder_assembly
_atom_site_disorder_group
Bi1 Bi 1.000000 0.92908(2) 0.750000 0.00513(3) Uani 1 2 d S T P . .
O1 O 0.86693(7) 0.75751(16) 0.73235(6) 0.0115(2) Uani 1 1 d . . . . .
O2 O 0.77202(7) 0.68302(18) 0.64053(6) 0.0165(2) Uani 1 1 d . . . . .
O3 O 0.99178(7) 0.76121(16) 0.63183(6) 0.0100(2) Uani 1 1 d . . . . .
O4 O 1.07869(7) 0.69676(17) 0.56405(6) 0.0150(2) Uani 1 1 d . . . . .
N1 N 0.88552(8) 1.14713(19) 0.68890(6) 0.0079(2) Uani 1 1 d . . . . .
N2 N 1.04920(8) 1.14607(19) 0.66264(6) 0.0076(2) Uani 1 1 d . . . . .
C1 C 0.89821(9) 1.3121(2) 0.80357(8) 0.0088(3) Uani 1 1 d . . . . .
H1A H 0.931458 1.423781 0.790943 0.011 Uiso 1 1 calc R U . . .
H1B H 0.866909 1.367513 0.836244 0.011 Uiso 1 1 calc R U . . .
C2 C 0.84154(9) 1.2366(2) 0.73954(8) 0.0089(3) Uani 1 1 d . . . . .
H2A H 0.805561 1.132275 0.752679 0.011 Uiso 1 1 calc R U . . .
H2B H 0.808243 1.351630 0.717858 0.011 Uiso 1 1 calc R U . . .
C3 C 0.83161(9) 1.0075(2) 0.64288(8) 0.0100(3) Uani 1 1 d . . . . .
H3A H 0.852307 0.988140 0.600234 0.012 Uiso 1 1 calc R U . . .
H3B H 0.778281 1.071634 0.630063 0.012 Uiso 1 1 calc R U . . .
C4 C 0.82259(9) 0.7985(2) 0.67476(8) 0.0103(3) Uani 1 1 d . . . . .
C5 C 0.91559(9) 1.3110(2) 0.64905(8) 0.0093(3) Uani 1 1 d . . . . .
H5A H 0.937317 1.423639 0.680441 0.011 Uiso 1 1 calc R U . . .
H5B H 0.870706 1.365677 0.614346 0.011 Uiso 1 1 calc R U . . .
C6 C 0.98015(9) 1.2332(2) 0.61322(8) 0.0090(3) Uani 1 1 d . . . . .
H6A H 0.957330 1.127229 0.579467 0.011 Uiso 1 1 calc R U . . .
H6B H 0.999006 1.346827 0.587790 0.011 Uiso 1 1 calc R U . . .
C7 C 1.09420(9) 1.0083(2) 0.62491(8) 0.0085(3) Uani 1 1 d . . . . .
H7A H 1.147414 0.981051 0.653861 0.010 Uiso 1 1 calc R U . . .
H7B H 1.102398 1.077621 0.582610 0.010 Uiso 1 1 calc R U . . .
C8 C 1.05156(9) 0.8056(2) 0.60539(8) 0.0092(3) Uani 1 1 d . . . . .
Bi2 Bi 0.500000 0.53598(2) 0.250000 0.00520(3) Uani 1 2 d S T P . .
O5 O 0.63371(7) 0.70483(16) 0.26739(6) 0.0103(2) Uani 1 1 d . . . . .
O6 O 0.72762(7) 0.78082(17) 0.36003(6) 0.0125(2) Uani 1 1 d . . . . .
O7 O 0.50847(7) 0.70428(16) 0.37159(6) 0.0111(2) Uani 1 1 d . . . . .
O8 O 0.42226(7) 0.75466(18) 0.44140(6) 0.0146(2) Uani 1 1 d . . . . .
N3 N 0.61394(8) 0.31744(19) 0.31129(6) 0.0075(2) Uani 1 1 d . . . . .
N4 N 0.45090(8) 0.31868(19) 0.33643(6) 0.0072(2) Uani 1 1 d . . . . .
C9 C 0.60224(9) 0.1533(2) 0.19735(8) 0.0092(3) Uani 1 1 d . . . . .
H9A H 0.633664 0.098762 0.164630 0.011 Uiso 1 1 calc R U . . .
H9B H 0.569296 0.040867 0.209916 0.011 Uiso 1 1 calc R U . . .
C10 C 0.65858(9) 0.2287(2) 0.26120(8) 0.0091(3) Uani 1 1 d . . . . .
H10A H 0.691905 0.113894 0.283030 0.011 Uiso 1 1 calc R U . . .
H10B H 0.694526 0.333364 0.248203 0.011 Uiso 1 1 calc R U . . .
C11 C 0.66722(10) 0.4571(2) 0.35784(8) 0.0100(3) Uani 1 1 d . . . . .
H11A H 0.720254 0.392111 0.371841 0.012 Uiso 1 1 calc R U . . .
H11B H 0.645305 0.478145 0.399792 0.012 Uiso 1 1 calc R U . . .
C12 C 0.67768(9) 0.6648(2) 0.32569(8) 0.0092(3) Uani 1 1 d . . . . .
C13 C 0.58429(9) 0.1530(2) 0.35072(8) 0.0093(3) Uani 1 1 d . . . . .
H13A H 0.629188 0.098892 0.385544 0.011 Uiso 1 1 calc R U . . .
H13B H 0.563063 0.040145 0.319194 0.011 Uiso 1 1 calc R U . . .
C14 C 0.51930(9) 0.2290(2) 0.38621(8) 0.0094(3) Uani 1 1 d . . . . .
H14A H 0.499840 0.114334 0.410758 0.011 Uiso 1 1 calc R U . . .
H14B H 0.541838 0.333456 0.420664 0.011 Uiso 1 1 calc R U . . .
C15 C 0.40602(10) 0.4554(2) 0.37427(8) 0.0090(3) Uani 1 1 d . . . . .
H15A H 0.395422 0.382396 0.415112 0.011 Uiso 1 1 calc R U . . .
H15B H 0.353849 0.487840 0.344399 0.011 Uiso 1 1 calc R U . . .
C16 C 0.44944(9) 0.6544(2) 0.39760(8) 0.0092(3) Uani 1 1 d . . . . .
Na1 Na 0.75056(4) 0.79050(10) 0.48080(3) 0.01281(13) Uani 1 1 d D . . . .
O9 O 0.79476(8) 1.12347(18) 0.48246(6) 0.0150(2) Uani 1 1 d D . . . .
H9C H 0.8334(10) 1.175(3) 0.4694(11) 0.023 Uiso 1 1 d D U . . .
H9D H 0.7706(11) 1.224(3) 0.4961(10) 0.023 Uiso 1 1 d D U . . .
O10 O 0.62019(7) 0.87698(19) 0.49481(6) 0.0141(2) Uani 1 1 d D . . . .
H10C H 0.5836(11) 0.837(3) 0.4638(9) 0.021 Uiso 1 1 d D U . . .
H10D H 0.6055(13) 0.978(3) 0.5131(10) 0.021 Uiso 1 1 d D U . . .
O11 O 0.71428(8) 0.43871(18) 0.52899(6) 0.0144(2) Uani 1 1 d D . . . .
H11C H 0.6715(10) 0.386(3) 0.5339(10) 0.022 Uiso 1 1 d D U . . .
H11D H 0.7340(12) 0.483(3) 0.5687(8) 0.022 Uiso 1 1 d D U . . .
O12 O 0.87865(7) 0.64938(18) 0.50756(6) 0.0141(2) Uani 1 1 d D . . . .
H12A H 0.9128(11) 0.673(3) 0.5420(9) 0.021 Uiso 1 1 d D U . . .
H12B H 0.8936(13) 0.556(3) 0.4861(10) 0.021 Uiso 1 1 d D U . . .

loop_
_atom_site_aniso_label
_atom_site_aniso_U_11
_atom_site_aniso_U_22
_atom_site_aniso_U_33
_atom_site_aniso_U_23
_atom_site_aniso_U_13
_atom_site_aniso_U_12
Bi1 0.00578(4) 0.00434(4) 0.00547(4) 0.000 0.00158(3) 0.000
O1 0.0111(5) 0.0090(5) 0.0145(6) 0.0013(4) 0.0033(4) -0.0007(4)
O2 0.0114(6) 0.0142(6) 0.0233(6) -0.0072(5) 0.0024(5) -0.0033(4)
O3 0.0105(5) 0.0100(5) 0.0105(5) -0.0013(4) 0.0041(4) -0.0017(4)
O4 0.0190(6) 0.0125(5) 0.0162(6) -0.0057(5) 0.0099(5) -0.0023(5)
N1 0.0084(6) 0.0072(6) 0.0083(6) 0.0004(5) 0.0023(5) -0.0002(5)
N2 0.0088(6) 0.0065(5) 0.0079(6) -0.0004(5) 0.0028(5) 0.0004(5)
C1 0.0098(7) 0.0067(6) 0.0103(7) 0.0006(5) 0.0032(6) 0.0024(5)
C2 0.0081(7) 0.0097(7) 0.0098(7) 0.0011(6) 0.0036(5) 0.0011(5)
C3 0.0092(7) 0.0119(7) 0.0084(7) -0.0008(6) 0.0003(6) -0.0014(6)
C4 0.0074(7) 0.0101(7) 0.0145(7) -0.0038(6) 0.0052(6) -0.0005(5)
C5 0.0095(7) 0.0083(6) 0.0102(7) 0.0029(6) 0.0025(6) 0.0012(5)
C6 0.0096(7) 0.0093(7) 0.0078(7) 0.0018(5) 0.0015(5) 0.0011(5)
C7 0.0086(7) 0.0079(6) 0.0098(7) -0.0012(6) 0.0037(6) -0.0001(5)
C8 0.0113(7) 0.0079(6) 0.0078(7) -0.0002(5) 0.0009(5) 0.0007(5)
Bi2 0.00592(4) 0.00445(4) 0.00536(4) 0.000 0.00145(3) 0.000
O5 0.0105(5) 0.0091(5) 0.0107(5) 0.0017(4) 0.0006(4) -0.0009(4)
O6 0.0113(6) 0.0121(5) 0.0134(5) -0.0012(4) 0.0012(4) -0.0031(4)
O7 0.0118(5) 0.0092(5) 0.0128(5) -0.0008(4) 0.0037(4) -0.0016(4)
O8 0.0184(6) 0.0126(5) 0.0142(6) -0.0059(4) 0.0065(5) -0.0021(4)
N3 0.0085(6) 0.0073(5) 0.0073(6) 0.0010(5) 0.0027(5) 0.0000(5)
N4 0.0085(6) 0.0066(5) 0.0070(6) -0.0006(5) 0.0023(5) 0.0002(5)
C9 0.0111(7) 0.0069(6) 0.0105(7) 0.0004(6) 0.0040(6) 0.0020(5)
C10 0.0090(7) 0.0093(7) 0.0096(7) 0.0015(6) 0.0034(6) 0.0024(5)
C11 0.0098(8) 0.0092(7) 0.0102(7) 0.0009(6) 0.0002(6) 0.0007(5)
C12 0.0074(7) 0.0099(7) 0.0113(7) -0.0001(6) 0.0041(6) 0.0013(5)
C13 0.0116(7) 0.0074(6) 0.0098(7) 0.0025(6) 0.0039(6) 0.0007(5)
C14 0.0099(7) 0.0100(7) 0.0086(7) 0.0011(6) 0.0030(6) 0.0006(5)
C15 0.0107(8) 0.0079(7) 0.0096(7) -0.0010(5) 0.0051(6) -0.0007(5)
C16 0.0103(7) 0.0083(7) 0.0084(7) -0.0004(6) 0.0003(5) 0.0000(5)
Na1 0.0114(3) 0.0121(3) 0.0145(3) -0.0010(2) 0.0017(2) 0.0001(2)
O9 0.0173(6) 0.0113(5) 0.0192(6) -0.0015(5) 0.0102(5) 0.0001(5)
O10 0.0133(6) 0.0140(6) 0.0146(6) -0.0009(5) 0.0020(5) 0.0012(5)
O11 0.0132(6) 0.0179(6) 0.0131(6) -0.0042(5) 0.0050(5) 0.0000(4)
O12 0.0133(6) 0.0141(6) 0.0140(6) -0.0035(5) 0.0005(5) 0.0020(5)

loop_
_atom_type_symbol
_atom_type_description
_atom_type_scat_dispersion_real
_atom_type_scat_dispersion_imag
_atom_type_scat_source
C C 0.0033 0.0016 'International Tables Vol C Tables 4.2.6.8 and 6.1.1.4'
H H 0.0000 0.0000 'International Tables Vol C Tables 4.2.6.8 and 6.1.1.4'
N N 0.0061 0.0033 'International Tables Vol C Tables 4.2.6.8 and 6.1.1.4'
O O 0.0106 0.0060 'International Tables Vol C Tables 4.2.6.8 and 6.1.1.4'
Na Na 0.0362 0.0249 'International Tables Vol C Tables 4.2.6.8 and 6.1.1.4'
Bi Bi -4.1077 10.2566 'International Tables Vol C Tables 4.2.6.8 and 6.1.1.4'

loop_
_exptl_crystal_face_index_h
_exptl_crystal_face_index_k
_exptl_crystal_face_index_l
_exptl_crystal_face_perp_dist
0 0 1 0.0243
0 0 -1 0.0143
-1 -2 0 0.1034
1 2 -1 0.1001
1 0 0 0.0810
-1 0 0 0.0562
0 -1 0 0.1002

loop_
_geom_angle_atom_site_label_1
_geom_angle_atom_site_label_2
_geom_angle_atom_site_label_3
_geom_angle
_geom_angle_site_symmetry_1
_geom_angle_site_symmetry_3
_geom_angle_publ_flag
O1 Bi1 O1 126.47(5) . 2_756 ?
O1 Bi1 O3 78.37(4) 2_756 2_756 ?
O1 Bi1 O3 79.40(4) . 2_756 ?
O1 Bi1 O3 79.40(4) 2_756 . ?
O1 Bi1 O3 78.36(4) . . ?
O1 Bi1 N1 65.95(4) . . ?
O1 Bi1 N1 156.49(4) 2_756 . ?
O1 Bi1 N1 65.95(4) 2_756 2_756 ?
O1 Bi1 N1 156.49(4) . 2_756 ?
O1 Bi1 N2 85.99(4) . 2_756 ?
O1 Bi1 N2 125.40(4) . . ?
O1 Bi1 N2 85.99(4) 2_756 . ?
O1 Bi1 N2 125.40(4) 2_756 2_756 ?
O3 Bi1 O3 129.29(5) . 2_756 ?
N1 Bi1 O3 125.11(4) 2_756 . ?
N1 Bi1 O3 84.79(4) 2_756 2_756 ?
N1 Bi1 O3 125.11(4) . 2_756 ?
N1 Bi1 O3 84.79(4) . . ?
N1 Bi1 N1 111.11(6) 2_756 . ?
N2 Bi1 O3 64.97(4) . . ?
N2 Bi1 O3 64.97(4) 2_756 2_756 ?
N2 Bi1 O3 155.16(4) 2_756 . ?
N2 Bi1 O3 155.16(4) . 2_756 ?
N2 Bi1 N1 71.52(4) 2_756 2_756 ?
N2 Bi1 N1 71.17(4) . 2_756 ?
N2 Bi1 N1 71.52(4) . . ?
N2 Bi1 N1 71.17(4) 2_756 . ?
N2 Bi1 N2 111.12(6) 2_756 . ?
C4 O1 Bi1 113.16(9) . . ?
C8 O3 Bi1 112.21(9) . . ?
C2 N1 Bi1 110.20(9) . . ?
C3 N1 Bi1 105.81(9) . . ?
C3 N1 C2 108.95(12) . . ?
C3 N1 C5 110.97(12) . . ?
C5 N1 Bi1 110.32(9) . . ?
C5 N1 C2 110.49(11) . . ?
C1 N2 Bi1 111.06(9) 2_756 . ?
C1 N2 C6 110.13(11) 2_756 . ?
C1 N2 C7 110.29(12) 2_756 . ?
C6 N2 Bi1 109.94(9) . . ?
C7 N2 Bi1 106.47(9) . . ?
C7 N2 C6 108.87(12) . . ?
N2 C1 H1A 109.3 2_756 . ?
N2 C1 H1B 109.3 2_756 . ?
N2 C1 C2 111.46(12) 2_756 . ?
H1A C1 H1B 108.0 . . ?
C2 C1 H1A 109.3 . . ?
C2 C1 H1B 109.3 . . ?
N1 C2 C1 111.71(12) . . ?
N1 C2 H2A 109.3 . . ?
N1 C2 H2B 109.3 . . ?
C1 C2 H2A 109.3 . . ?
C1 C2 H2B 109.3 . . ?
H2A C2 H2B 107.9 . . ?
N1 C3 H3A 108.8 . . ?
N1 C3 H3B 108.8 . . ?
N1 C3 C4 113.65(13) . . ?
H3A C3 H3B 107.7 . . ?
C4 C3 H3A 108.8 . . ?
C4 C3 H3B 108.8 . . ?
O1 C4 C3 118.14(13) . . ?
O2 C4 O1 126.00(15) . . ?
O2 C4 C3 115.85(14) . . ?
N1 C5 H5A 109.3 . . ?
N1 C5 H5B 109.3 . . ?
N1 C5 C6 111.68(12) . . ?
H5A C5 H5B 107.9 . . ?
C6 C5 H5A 109.3 . . ?
C6 C5 H5B 109.3 . . ?
N2 C6 C5 112.01(12) . . ?
N2 C6 H6A 109.2 . . ?
N2 C6 H6B 109.2 . . ?
C5 C6 H6A 109.2 . . ?
C5 C6 H6B 109.2 . . ?
H6A C6 H6B 107.9 . . ?
N2 C7 H7A 109.0 . . ?
N2 C7 H7B 109.0 . . ?
N2 C7 C8 112.86(12) . . ?
H7A C7 H7B 107.8 . . ?
C8 C7 H7A 109.0 . . ?
C8 C7 H7B 109.0 . . ?
O3 C8 C7 118.41(13) . . ?
O4 C8 O3 125.24(14) . . ?
O4 C8 C7 116.35(14) . . ?
O5 Bi2 O5 127.43(5) . 2_655 ?
O5 Bi2 O7 79.68(3) . 2_655 ?
O5 Bi2 O7 78.92(3) . . ?
O5 Bi2 O7 79.68(3) 2_655 . ?
O5 Bi2 O7 78.92(3) 2_655 2_655 ?
O5 Bi2 N3 65.78(4) . . ?
O5 Bi2 N3 155.92(4) 2_655 . ?
O5 Bi2 N3 155.92(4) . 2_655 ?
O5 Bi2 N3 65.78(4) 2_655 2_655 ?
O5 Bi2 N4 85.60(4) . 2_655 ?
O5 Bi2 N4 125.52(4) . . ?
O5 Bi2 N4 85.60(4) 2_655 . ?
O5 Bi2 N4 125.52(4) 2_655 2_655 ?
O7 Bi2 O7 130.43(5) 2_655 . ?
N3 Bi2 O7 84.32(4) 2_655 2_655 ?
N3 Bi2 O7 125.09(4) 2_655 . ?
N3 Bi2 O7 84.32(4) . . ?
N3 Bi2 O7 125.09(4) . 2_655 ?
N3 Bi2 N3 110.83(6) 2_655 . ?
N4 Bi2 O7 64.75(4) 2_655 2_655 ?
N4 Bi2 O7 64.75(4) . . ?
N4 Bi2 O7 154.68(4) . 2_655 ?
N4 Bi2 O7 154.68(4) 2_655 . ?
N4 Bi2 N3 71.26(4) . . ?
N4 Bi2 N3 71.02(4) . 2_655 ?
N4 Bi2 N3 71.02(4) 2_655 . ?
N4 Bi2 N3 71.26(4) 2_655 2_655 ?
N4 Bi2 N4 110.58(6) . 2_655 ?
C12 O5 Bi2 112.94(9) . . ?
C12 O6 Na1 122.17(10) . . ?
C16 O7 Bi2 111.41(9) . . ?
C10 N3 Bi2 110.44(9) . . ?
C11 N3 Bi2 105.56(9) . . ?
C11 N3 C10 109.03(12) . . ?
C11 N3 C13 110.72(12) . . ?
C13 N3 Bi2 110.82(9) . . ?
C13 N3 C10 110.16(11) . . ?
C9 N4 Bi2 111.41(9) 2_655 . ?
C9 N4 C14 109.76(11) 2_655 . ?
C14 N4 Bi2 110.66(9) . . ?
C15 N4 Bi2 106.46(8) . . ?
C15 N4 C9 109.83(12) . 2_655 ?
C15 N4 C14 108.63(12) . . ?
N4 C9 H9A 109.3 2_655 . ?
N4 C9 H9B 109.3 2_655 . ?
N4 C9 C10 111.61(12) 2_655 . ?
H9A C9 H9B 108.0 . . ?
C10 C9 H9A 109.3 . . ?
C10 C9 H9B 109.3 . . ?
N3 C10 C9 111.25(12) . . ?
N3 C10 H10A 109.4 . . ?
N3 C10 H10B 109.4 . . ?
C9 C10 H10A 109.4 . . ?
C9 C10 H10B 109.4 . . ?
H10A C10 H10B 108.0 . . ?
N3 C11 H11A 108.9 . . ?
N3 C11 H11B 108.9 . . ?
N3 C11 C12 113.56(13) . . ?
H11A C11 H11B 107.7 . . ?
C12 C11 H11A 108.9 . . ?
C12 C11 H11B 108.9 . . ?
O5 C12 C11 117.73(13) . . ?
O6 C12 O5 126.03(14) . . ?
O6 C12 C11 116.22(14) . . ?
N3 C13 H13A 109.3 . . ?
N3 C13 H13B 109.3 . . ?
N3 C13 C14 111.55(12) . . ?
H13A C13 H13B 108.0 . . ?
C14 C13 H13A 109.3 . . ?
C14 C13 H13B 109.3 . . ?
N4 C14 C13 111.81(12) . . ?
N4 C14 H14A 109.3 . . ?
N4 C14 H14B 109.3 . . ?
C13 C14 H14A 109.3 . . ?
C13 C14 H14B 109.3 . . ?
H14A C14 H14B 107.9 . . ?
N4 C15 H15A 108.8 . . ?
N4 C15 H15B 108.8 . . ?
N4 C15 C16 113.71(13) . . ?
H15A C15 H15B 107.7 . . ?
C16 C15 H15A 108.8 . . ?
C16 C15 H15B 108.8 . . ?
O7 C16 C15 118.42(13) . . ?
O8 C16 O7 125.85(14) . . ?
O8 C16 C15 115.73(14) . . ?
O6 Na1 O10 99.13(5) . . ?
O6 Na1 O11 110.23(5) . . ?
O9 Na1 O6 91.54(5) . . ?
O9 Na1 O10 94.87(5) . . ?
O9 Na1 O11 158.22(5) . . ?
O9 Na1 O12 94.72(5) . . ?
O10 Na1 O11 82.55(4) . . ?
O12 Na1 O6 100.22(5) . . ?
O12 Na1 O10 158.13(5) . . ?
O12 Na1 O11 81.26(5) . . ?
Na1 O9 H9C 131.5(14) . . ?
Na1 O9 H9D 124.0(14) . . ?
H9C O9 H9D 104.4(17) . . ?
Na1 O10 H10C 115.0(14) . . ?
Na1 O10 H10D 128.8(16) . . ?
H10C O10 H10D 109.6(18) . . ?
Na1 O11 H11C 133.5(15) . . ?
Na1 O11 H11D 87.7(13) . . ?
H11C O11 H11D 103.1(16) . . ?
Na1 O12 H12A 126.3(15) . . ?
Na1 O12 H12B 123.8(15) . . ?
H12A O12 H12B 109.4(19) . . ?

loop_
_geom_bond_atom_site_label_1
_geom_bond_atom_site_label_2
_geom_bond_distance
_geom_bond_site_symmetry_2
_geom_bond_publ_flag
Bi1 O1 2.4993(11) . ?
Bi1 O1 2.4993(11) 2_756 ?
Bi1 O3 2.5715(11) . ?
Bi1 O3 2.5715(11) 2_756 ?
Bi1 N1 2.5288(13) 2_756 ?
Bi1 N1 2.5288(13) . ?
Bi1 N2 2.5170(12) . ?
Bi1 N2 2.5170(12) 2_756 ?
O1 C4 1.268(2) . ?
O2 C4 1.2438(19) . ?
O3 C8 1.2738(19) . ?
O4 C8 1.2463(19) . ?
N1 C2 1.4924(19) . ?
N1 C3 1.4785(19) . ?
N1 C5 1.4868(18) . ?
N2 C1 1.4842(19) 2_756 ?
N2 C6 1.4895(19) . ?
N2 C7 1.4843(19) . ?
C1 H1A 0.9900 . ?
C1 H1B 0.9900 . ?
C1 C2 1.519(2) . ?
C2 H2A 0.9900 . ?
C2 H2B 0.9900 . ?
C3 H3A 0.9900 . ?
C3 H3B 0.9900 . ?
C3 C4 1.531(2) . ?
C5 H5A 0.9900 . ?
C5 H5B 0.9900 . ?
C5 C6 1.517(2) . ?
C6 H6A 0.9900 . ?
C6 H6B 0.9900 . ?
C7 H7A 0.9900 . ?
C7 H7B 0.9900 . ?
C7 C8 1.529(2) . ?
Bi2 O5 2.5013(11) 2_655 ?
Bi2 O5 2.5012(11) . ?
Bi2 O7 2.6336(11) . ?
Bi2 O7 2.6336(11) 2_655 ?
Bi2 N3 2.5256(13) . ?
Bi2 N3 2.5255(13) 2_655 ?
Bi2 N4 2.5034(12) . ?
Bi2 N4 2.5035(12) 2_655 ?
O5 C12 1.2748(19) . ?
O6 C12 1.2406(19) . ?
O6 Na1 2.3531(13) . ?
O7 C16 1.2663(19) . ?
O8 C16 1.2526(19) . ?
N3 C10 1.4895(18) . ?
N3 C11 1.4783(19) . ?
N3 C13 1.4815(18) . ?
N4 C9 1.4859(19) 2_655 ?
N4 C14 1.4921(19) . ?
N4 C15 1.4802(19) . ?
C9 H9A 0.9900 . ?
C9 H9B 0.9900 . ?
C9 C10 1.513(2) . ?
C10 H10A 0.9900 . ?
C10 H10B 0.9900 . ?
C11 H11A 0.9900 . ?
C11 H11B 0.9900 . ?
C11 C12 1.531(2) . ?
C13 H13A 0.9900 . ?
C13 H13B 0.9900 . ?
C13 C14 1.516(2) . ?
C14 H14A 0.9900 . ?
C14 H14B 0.9900 . ?
C15 H15A 0.9900 . ?
C15 H15B 0.9900 . ?
C15 C16 1.527(2) . ?
Na1 O9 2.3093(13) . ?
Na1 O10 2.3705(13) . ?
Na1 O11 2.6204(14) . ?
Na1 O12 2.3383(13) . ?
O9 H9C 0.830(15) . ?
O9 H9D 0.852(15) . ?
O10 H10C 0.829(15) . ?
O10 H10D 0.818(15) . ?
O11 H11C 0.833(14) . ?
O11 H11D 0.845(15) . ?
O12 H12A 0.820(15) . ?
O12 H12B 0.819(15) . ?

loop_
_geom_hbond_atom_site_label_D
_geom_hbond_atom_site_label_H
_geom_hbond_atom_site_label_A
_geom_hbond_distance_DH
_geom_hbond_distance_HA
_geom_hbond_distance_DA
_geom_hbond_angle_DHA
_geom_hbond_site_symmetry_A
_geom_hbond_publ_flag
C1 H1A O1 0.99 2.62 3.2433(18) 121.3 1_565 yes
C3 H3A O9 0.99 2.51 3.214(2) 127.7 . yes
C6 H6A O3 0.99 2.64 3.1199(18) 110.2 . yes
C7 H7B O12 0.99 2.60 3.561(2) 163.8 3_776 yes
C9 H9B O5 0.99 2.62 3.2524(18) 121.7 1_545 yes
C11 H11B O11 0.99 2.61 3.335(2) 129.9 . yes
C13 H13A O10 0.99 2.64 3.3382(19) 127.3 1_545 yes
C14 H14B O7 0.99 2.64 3.1330(19) 110.9 . yes
C15 H15A O10 0.99 2.52 3.4918(19) 166.2 3_666 yes
C15 H15A O11 0.99 2.64 3.1627(19) 113.1 3_666 yes
C15 H15B O2 0.99 2.50 3.134(2) 121.7 3_666 yes
O9 H9C O4 0.830(15) 1.952(15) 2.7809(17) 178(2) 3_776 yes
O9 H9D O11 0.852(15) 1.894(15) 2.7454(17) 177(2) 1_565 yes
O10 H10C O7 0.829(15) 2.193(15) 3.0072(17) 167(2) . yes
O10 H10D O8 0.818(15) 2.072(15) 2.8885(17) 175(2) 3_676 yes
O11 H11C O8 0.833(14) 1.994(14) 2.8213(17) 172(2) 3_666 yes
O12 H12A O3 0.820(15) 2.091(15) 2.9075(16) 173(2) . yes
O12 H12B O4 0.819(15) 2.036(15) 2.8514(16) 174(2) 3_766 yes

loop_
_geom_torsion_atom_site_label_1
_geom_torsion_atom_site_label_2
_geom_torsion_atom_site_label_3
_geom_torsion_atom_site_label_4
_geom_torsion
_geom_torsion_site_symmetry_1
_geom_torsion_site_symmetry_2
_geom_torsion_site_symmetry_3
_geom_torsion_site_symmetry_4
_geom_torsion_publ_flag
Bi1 O1 C4 O2 148.30(13) . . . . ?
Bi1 O1 C4 C3 -30.93(16) . . . . ?
Bi1 O3 C8 O4 152.37(13) . . . . ?
Bi1 O3 C8 C7 -27.92(16) . . . . ?
Bi1 N1 C2 C1 42.08(13) . . . . ?
Bi1 N1 C3 C4 39.34(14) . . . . ?
Bi1 N1 C5 C6 40.86(14) . . . . ?
Bi1 N2 C6 C5 43.02(14) . . . . ?
Bi1 N2 C7 C8 44.00(14) . . . . ?
N1 C3 C4 O1 -7.3(2) . . . . ?
N1 C3 C4 O2 173.38(13) . . . . ?
N1 C5 C6 N2 -58.22(16) . . . . ?
N2 C1 C2 N1 -57.80(16) 2_756 . . . ?
N2 C7 C8 O3 -11.3(2) . . . . ?
N2 C7 C8 O4 168.42(13) . . . . ?
C1 N2 C6 C5 -79.68(15) 2_756 . . . ?
C1 N2 C7 C8 164.58(12) 2_756 . . . ?
C2 N1 C3 C4 -79.12(15) . . . . ?
C2 N1 C5 C6 162.95(12) . . . . ?
C3 N1 C2 C1 157.75(12) . . . . ?
C3 N1 C5 C6 -76.08(15) . . . . ?
C5 N1 C2 C1 -80.09(15) . . . . ?
C5 N1 C3 C4 159.01(12) . . . . ?
C6 N2 C7 C8 -74.48(15) . . . . ?
C7 N2 C6 C5 159.29(12) . . . . ?
Bi2 O5 C12 O6 -147.36(13) . . . . ?
Bi2 O5 C12 C11 31.04(16) . . . . ?
Bi2 O7 C16 O8 -155.05(13) . . . . ?
Bi2 O7 C16 C15 24.65(16) . . . . ?
Bi2 N3 C10 C9 -42.45(13) . . . . ?
Bi2 N3 C11 C12 -40.64(14) . . . . ?
Bi2 N3 C13 C14 -40.62(14) . . . . ?
Bi2 N4 C14 C13 -42.40(14) . . . . ?
Bi2 N4 C15 C16 -46.71(14) . . . . ?
N3 C11 C12 O5 8.1(2) . . . . ?
N3 C11 C12 O6 -173.37(13) . . . . ?
N3 C13 C14 N4 57.18(16) . . . . ?
N4 C9 C10 N3 57.45(16) 2_655 . . . ?
N4 C15 C16 O7 14.5(2) . . . . ?
N4 C15 C16 O8 -165.74(13) . . . . ?
C9 N4 C14 C13 80.97(15) 2_655 . . . ?
C9 N4 C15 C16 -167.45(12) 2_655 . . . ?
C10 N3 C11 C12 78.02(15) . . . . ?
C10 N3 C13 C14 -163.14(12) . . . . ?
C11 N3 C10 C9 -158.01(12) . . . . ?
C11 N3 C13 C14 76.17(15) . . . . ?
C13 N3 C10 C9 80.29(15) . . . . ?
C13 N3 C11 C12 -160.63(12) . . . . ?
C14 N4 C15 C16 72.48(15) . . . . ?
C15 N4 C14 C13 -158.93(12) . . . . ?
Na1 O6 C12 O5 144.12(13) . . . . ?
Na1 O6 C12 C11 -34.31(17) . . . . ?

loop_
_exptl_oxdiff_crystal_face_indexfrac_h
_exptl_oxdiff_crystal_face_indexfrac_k
_exptl_oxdiff_crystal_face_indexfrac_l
_exptl_oxdiff_crystal_face_x
_exptl_oxdiff_crystal_face_y
_exptl_oxdiff_crystal_face_z
-0.0000 0.0000 1.0000 -0.0208 0.0076 0.0289
0.0000 -0.0000 -1.0000 0.0208 -0.0076 -0.0289
-1.0000 -2.0000 -0.0000 0.1651 -0.0723 0.1268
1.0000 2.0000 -1.0000 -0.1443 0.0647 -0.1557
1.0000 -0.0000 0.0000 0.0050 0.0419 0.0033
-1.0000 0.0000 -0.0000 -0.0050 -0.0419 -0.0033
-0.0000 -1.0000 -0.0000 0.0850 -0.0152 0.0650
